data_7709264
loop_
_publ_author_name
'Munshi, Sandip'
'Sinha, Arup'
'Yiga, Solomon'
'Banerjee, Sridhar'
'Singh, Reena'
'Hossain, Md. Kamal'
'Haukka, Matti'
'Valiati, Andrei Felipe'
'Huelsmann, Ricardo Dagnoni'
'Martendal, Edmar'
'Peralta, Rosely'
'Xavier, Fernando'
'Wendt, Ola F.'
'Paine, Tapan K.'
'Nordlander, Ebbe'

_publ_section_title
;
 Hydrogen-atom and oxygen-atom transfer reactivities of iron(iv)-oxo
 complexes of quinoline-substituted pentadentate ligands
;
_journal_name_full 'Dalton Transactions'
_journal_paper_doi 10.1039/D1DT03381F
_journal_year 2022
_chemical_formula_moiety 'C31 H27 Fe N5 O, 2(C F3 O3 S), 2(H2 O)'
_chemical_formula_sum 'C33 H31 F6 Fe N5 O9 S2'
_chemical_formula_weight 875.60
_space_group_crystal_system monoclinic
_space_group_IT_number 14
_space_group_name_Hall '-P 2ybc'
_space_group_name_H-M_alt 'P 1 21/c 1'
_atom_sites_solution_hydrogens mixed
_audit_creation_method SHELXL-2014/7
_audit_update_record
;
2021-10-03 deposited with the CCDC.	2021-12-08 downloaded from the CCDC.
;
_cell_angle_alpha 90
_cell_angle_beta 94.150(8)
_cell_angle_gamma 90
_cell_formula_units_Z 4
_cell_length_a 13.0414(10)
_cell_length_b 13.1870(9)
_cell_length_c 21.1873(19)
_cell_measurement_reflns_used 2693
_cell_measurement_temperature 120(2)
_cell_measurement_theta_max 75.5860
_cell_measurement_theta_min 3.9460
_cell_volume 3634.2(5)
_computing_cell_refinement
;
CrysAlisPro 1.171.38.41 (Rigaku Oxford Diffraction, 2015)
;
_computing_data_collection
;
CrysAlisPro 1.171.38.41 (Rigaku Oxford Diffraction, 2015)
;
_computing_data_reduction
;
CrysAlisPro 1.171.38.41 (Rigaku Oxford Diffraction, 2015)
;
_computing_molecular_graphics 'CrystaMaker (CrystalMaker Software ltd., 2014)'
_computing_publication_material 'SHELXL-2014/7 (Sheldrick, 2014)'
_computing_structure_refinement 'SHELXL-2014/7 (Sheldrick, 2014)'
_computing_structure_solution 'SUPERFLIP (Palatinus & Chapuis, 2007)'
_diffrn_ambient_temperature 120(2)
_diffrn_detector_area_resol_mean 10.3953
_diffrn_measured_fraction_theta_full 1.000
_diffrn_measured_fraction_theta_max 0.992
_diffrn_measurement_device '\k-geometry diffractometer'
_diffrn_measurement_device_type 'SuperNova, Dual, Cu at zero, Atlas'
_diffrn_measurement_method '\f scans and \w scans with \k offset'
_diffrn_radiation_monochromator mirror
_diffrn_radiation_type CuK\a
_diffrn_radiation_wavelength 1.54184
_diffrn_reflns_av_R_equivalents 0.0956
_diffrn_reflns_av_unetI/netI 0.0952
_diffrn_reflns_Laue_measured_fraction_full 1.000
_diffrn_reflns_Laue_measured_fraction_max 0.992
_diffrn_reflns_limit_h_max 16
_diffrn_reflns_limit_h_min -16
_diffrn_reflns_limit_k_max 10
_diffrn_reflns_limit_k_min -16
_diffrn_reflns_limit_l_max 26
_diffrn_reflns_limit_l_min -25
_diffrn_reflns_number 23307
_diffrn_reflns_point_group_measured_fraction_full 1.000
_diffrn_reflns_point_group_measured_fraction_max 0.992
_diffrn_reflns_theta_full 67.684
_diffrn_reflns_theta_max 77.031
_diffrn_reflns_theta_min 3.398
_diffrn_source micro-source
_exptl_absorpt_coefficient_mu 5.230
_exptl_absorpt_correction_T_max 0.7451
_exptl_absorpt_correction_T_min 0.6025
_exptl_absorpt_correction_type multi-scan
_exptl_absorpt_process_details
;
SADABS-2012/1 (Bruker, 2012)
Additional spherical absorption correction applied with mu*r =  0.2000
;
_exptl_crystal_colour yellow
_exptl_crystal_density_diffrn 1.600
_exptl_crystal_description plate
_exptl_crystal_F_000 1792
_exptl_crystal_size_max 0.114
_exptl_crystal_size_mid 0.071
_exptl_crystal_size_min 0.016
_refine_diff_density_max 0.600
_refine_diff_density_min -0.714
_refine_diff_density_rms 0.098
_refine_ls_extinction_method none
_refine_ls_goodness_of_fit_ref 1.020
_refine_ls_hydrogen_treatment constr
_refine_ls_matrix_type full
_refine_ls_number_parameters 512
_refine_ls_number_reflns 7632
_refine_ls_number_restraints 0
_refine_ls_restrained_S_all 1.020
_refine_ls_R_factor_all 0.1067
_refine_ls_R_factor_gt 0.0685
_refine_ls_shift/su_max 0.000
_refine_ls_shift/su_mean 0.000
_refine_ls_structure_factor_coef Fsqd
_refine_ls_weighting_details 'w=1/[\s^2^(Fo^2^)+(0.0839P)^2^+2.9722P] where P=(Fo^2^+2Fc^2^)/3'
_refine_ls_weighting_scheme calc
_refine_ls_wR_factor_gt 0.1652
_refine_ls_wR_factor_ref 0.1945
_reflns_Friedel_coverage 0.000
_reflns_number_gt 5140
_reflns_number_total 7632
_reflns_threshold_expression 'I > 2\s(I)'
_cod_data_source_file d1dt03381f2.cif
_cod_data_source_block mkh267
_cod_original_sg_symbol_H-M 'P 21/c'
_cod_database_code 7709264
_shelx_shelxl_version_number 2014/7
_shelx_space_group_comment
;
The symmetry employed for this shelxl refinement is uniquely defined
by the following loop, which should always be used as a source of
symmetry information in preference to the above space-group names.
They are only intended as comments.
;
_shelx_estimated_absorpt_t_min 0.587
_shelx_estimated_absorpt_t_max 0.921

loop_
_space_group_symop_operation_xyz
'x, y, z'
'-x, y+1/2, -z+1/2'
'-x, -y, -z'
'x, -y-1/2, z-1/2'

loop_
_atom_site_label
_atom_site_type_symbol
_atom_site_fract_x
_atom_site_fract_y
_atom_site_fract_z
_atom_site_U_iso_or_equiv
_atom_site_adp_type
_atom_site_occupancy
_atom_site_site_symmetry_order
_atom_site_calc_flag
_atom_site_refinement_flags_posn
_atom_site_refinement_flags_adp
_atom_site_refinement_flags_occupancy
_atom_site_disorder_assembly
_atom_site_disorder_group
Fe1 Fe 0.23113(5) 0.29176(5) 0.48306(3) 0.02745(18) Uani 1 1 d . . . . .
N1 N 0.3850(3) 0.2328(3) 0.4646(2) 0.0305(8) Uani 1 1 d . . . . .
N2 N 0.1702(3) 0.1474(3) 0.4437(2) 0.0292(8) Uani 1 1 d . . . . .
N3 N 0.0829(3) 0.3680(3) 0.4565(2) 0.0299(8) Uani 1 1 d . . . . .
N4 N 0.2946(3) 0.4472(3) 0.47446(19) 0.0287(8) Uani 1 1 d . . . . .
N5 N 0.2334(3) 0.3180(3) 0.38080(18) 0.0289(8) Uani 1 1 d . . . . .
O9 O 0.2103(3) 0.3040(3) 0.57742(17) 0.0365(7) Uani 1 1 d . . . . .
H9A H 0.2466 0.3458 0.5985 0.055 Uiso 1 1 d R U . . .
H9B H 0.1585 0.2908 0.5971 0.055 Uiso 1 1 d R U . . .
C1 C 0.4522(3) 0.1784(3) 0.5054(2) 0.0307(9) Uani 1 1 d . . . . .
C2 C 0.4333(3) 0.1693(4) 0.5690(3) 0.0369(10) Uani 1 1 d . . . . .
H2 H 0.3729 0.1984 0.5839 0.044 Uiso 1 1 calc R U . . .
C3 C 0.5015(4) 0.1186(4) 0.6104(3) 0.0379(10) Uani 1 1 d . . . . .
H3 H 0.4889 0.1146 0.6539 0.045 Uiso 1 1 calc R U . . .
C4 C 0.5900(4) 0.0724(4) 0.5886(3) 0.0396(11) Uani 1 1 d . . . . .
H4 H 0.6357 0.0358 0.6172 0.048 Uiso 1 1 calc R U . . .
C5 C 0.6099(4) 0.0802(4) 0.5269(3) 0.0380(11) Uani 1 1 d . . . . .
H5 H 0.6697 0.0491 0.5127 0.046 Uiso 1 1 calc R U . . .
C6 C 0.5427(3) 0.1342(3) 0.4833(2) 0.0330(10) Uani 1 1 d . . . . .
C7 C 0.5634(4) 0.1479(4) 0.4201(3) 0.0376(11) Uani 1 1 d . . . . .
H7 H 0.6231 0.1184 0.4046 0.045 Uiso 1 1 calc R U . . .
C8 C 0.4977(3) 0.2036(4) 0.3807(2) 0.0329(9) Uani 1 1 d . . . . .
H8 H 0.5117 0.2146 0.3379 0.040 Uiso 1 1 calc R U . . .
C9 C 0.4080(3) 0.2448(3) 0.4053(2) 0.0305(9) Uani 1 1 d . . . . .
C10 C 0.3406(3) 0.3120(4) 0.3627(2) 0.0332(10) Uani 1 1 d . . . . .
H10A H 0.3703 0.3811 0.3633 0.040 Uiso 1 1 calc R U . . .
H10B H 0.3403 0.2862 0.3188 0.040 Uiso 1 1 calc R U . . .
C11 C 0.1667(3) 0.2433(3) 0.3449(2) 0.0314(9) Uani 1 1 d . . . . .
H11A H 0.1963 0.2280 0.3042 0.038 Uiso 1 1 calc R U . . .
H11B H 0.0977 0.2732 0.3353 0.038 Uiso 1 1 calc R U . . .
C12 C 0.1562(3) 0.1458(3) 0.3816(2) 0.0303(9) Uani 1 1 d . . . . .
C13 C 0.1268(3) 0.0581(4) 0.3462(3) 0.0360(10) Uani 1 1 d . . . . .
H13 H 0.1182 0.0612 0.3014 0.043 Uiso 1 1 calc R U . . .
C14 C 0.1111(4) -0.0301(4) 0.3766(3) 0.0400(11) Uani 1 1 d . . . . .
H14 H 0.0921 -0.0897 0.3533 0.048 Uiso 1 1 calc R U . . .
C15 C 0.1232(4) -0.0324(4) 0.4436(3) 0.0362(10) Uani 1 1 d . . . . .
C16 C 0.1103(4) -0.1214(4) 0.4789(3) 0.0456(13) Uani 1 1 d . . . . .
H16 H 0.0926 -0.1829 0.4575 0.055 Uiso 1 1 calc R U . . .
C17 C 0.1229(4) -0.1207(4) 0.5436(3) 0.0441(12) Uani 1 1 d . . . . .
H17 H 0.1114 -0.1807 0.5669 0.053 Uiso 1 1 calc R U . . .
C18 C 0.1525(4) -0.0317(4) 0.5754(3) 0.0403(11) Uani 1 1 d . . . . .
H18 H 0.1611 -0.0317 0.6203 0.048 Uiso 1 1 calc R U . . .
C19 C 0.1695(3) 0.0567(4) 0.5424(2) 0.0338(10) Uani 1 1 d . . . . .
H19 H 0.1918 0.1162 0.5647 0.041 Uiso 1 1 calc R U . . .
C20 C 0.1540(3) 0.0584(3) 0.4766(2) 0.0321(9) Uani 1 1 d . . . . .
C21 C 0.1912(3) 0.4240(3) 0.3761(2) 0.0305(9) Uani 1 1 d . . . . .
H21 H 0.1876 0.4498 0.3316 0.037 Uiso 1 1 calc R U . . .
C22 C 0.2583(3) 0.4909(3) 0.4205(2) 0.0296(9) Uani 1 1 d . . . . .
C23 C 0.2788(4) 0.5911(4) 0.4056(3) 0.0371(10) Uani 1 1 d . . . . .
H23 H 0.2514 0.6204 0.3671 0.044 Uiso 1 1 calc R U . . .
C24 C 0.3401(4) 0.6467(4) 0.4487(3) 0.0399(11) Uani 1 1 d . . . . .
H24 H 0.3558 0.7155 0.4400 0.048 Uiso 1 1 calc R U . . .
C25 C 0.3784(4) 0.6019(4) 0.5044(3) 0.0382(11) Uani 1 1 d . . . . .
H25 H 0.4212 0.6392 0.5342 0.046 Uiso 1 1 calc R U . . .
C26 C 0.3536(3) 0.5020(4) 0.5161(2) 0.0332(10) Uani 1 1 d . . . . .
H26 H 0.3791 0.4715 0.5547 0.040 Uiso 1 1 calc R U . . .
C27 C 0.0854(3) 0.4199(3) 0.4021(2) 0.0321(9) Uani 1 1 d . . . . .
C28 C -0.0010(4) 0.4658(4) 0.3720(3) 0.0364(10) Uani 1 1 d . . . . .
H28 H 0.0031 0.5022 0.3336 0.044 Uiso 1 1 calc R U . . .
C29 C -0.0931(4) 0.4564(4) 0.4000(3) 0.0423(12) Uani 1 1 d . . . . .
H29 H -0.1540 0.4855 0.3804 0.051 Uiso 1 1 calc R U . . .
C30 C -0.0966(4) 0.4051(4) 0.4563(3) 0.0414(12) Uani 1 1 d . . . . .
H30 H -0.1593 0.3988 0.4761 0.050 Uiso 1 1 calc R U . . .
C31 C -0.0068(3) 0.3626(4) 0.4837(3) 0.0338(10) Uani 1 1 d . . . . .
H31 H -0.0089 0.3285 0.5231 0.041 Uiso 1 1 calc R U . . .
S1 S 0.36427(9) 0.38497(9) 0.71779(6) 0.0363(3) Uani 1 1 d . . . . .
F1 F 0.5545(3) 0.4275(4) 0.7577(2) 0.0698(12) Uani 1 1 d . . . . .
F2 F 0.5243(3) 0.4370(4) 0.6574(2) 0.0743(12) Uani 1 1 d . . . . .
F3 F 0.4694(3) 0.5534(3) 0.7165(2) 0.0661(10) Uani 1 1 d . . . . .
O1 O 0.3309(3) 0.4157(3) 0.77756(19) 0.0452(9) Uani 1 1 d . . . . .
O2 O 0.3927(3) 0.2801(3) 0.7132(2) 0.0512(10) Uani 1 1 d . . . . .
O3 O 0.3035(3) 0.4238(3) 0.66286(19) 0.0446(9) Uani 1 1 d . . . . .
C32 C 0.4843(4) 0.4535(5) 0.7123(3) 0.0503(14) Uani 1 1 d . . . . .
S2 S -0.14149(9) 0.18039(10) 0.25929(7) 0.0414(3) Uani 1 1 d . . . . .
F4 F -0.3089(3) 0.2706(3) 0.2129(2) 0.0793(14) Uani 1 1 d . . . . .
F5 F -0.2848(3) 0.2754(4) 0.3143(2) 0.0759(12) Uani 1 1 d . . . . .
F6 F -0.1958(4) 0.3700(3) 0.2580(2) 0.0758(13) Uani 1 1 d . . . . .
O4 O -0.0729(3) 0.2028(4) 0.3137(2) 0.0548(11) Uani 1 1 d . . . . .
O5 O -0.0998(4) 0.1954(4) 0.1988(2) 0.0647(13) Uani 1 1 d . . . . .
O6 O -0.2006(3) 0.0893(3) 0.2617(2) 0.0564(11) Uani 1 1 d . . . . .
C33 C -0.2381(5) 0.2800(5) 0.2612(3) 0.0504(14) Uani 1 1 d . . . . .
O7 O 0.2260(4) 0.3768(3) 0.2154(2) 0.0578(11) Uani 1 1 d G . . . .
H7A H 0.2359 0.4401 0.2115 0.087 Uiso 1 1 d G U . . .
H7B H 0.2834 0.3459 0.2163 0.087 Uiso 1 1 d G U . . .
O8 O 0.0719(3) 0.2293(3) 0.6467(2) 0.0526(10) Uani 1 1 d G . . . .
H8A H 0.1144 0.2022 0.6740 0.079 Uiso 1 1 d G U . . .
H8B H 0.0272 0.2624 0.6655 0.079 Uiso 1 1 d G U . . .

loop_
_atom_site_aniso_label
_atom_site_aniso_U_11
_atom_site_aniso_U_22
_atom_site_aniso_U_33
_atom_site_aniso_U_23
_atom_site_aniso_U_13
_atom_site_aniso_U_12
Fe1 0.0235(3) 0.0248(3) 0.0338(4) -0.0006(3) 0.0005(2) 0.0001(3)
N1 0.0208(16) 0.0245(18) 0.046(2) -0.0011(15) -0.0007(15) -0.0022(13)
N2 0.0202(16) 0.0219(17) 0.045(2) -0.0002(15) -0.0005(14) 0.0002(13)
N3 0.0230(16) 0.0230(17) 0.043(2) -0.0040(15) -0.0019(15) -0.0007(13)
N4 0.0214(16) 0.0233(17) 0.041(2) 0.0022(15) -0.0008(15) -0.0020(13)
N5 0.0239(16) 0.0281(18) 0.034(2) 0.0019(14) -0.0008(14) -0.0006(14)
O9 0.0375(17) 0.0357(18) 0.0372(17) -0.0023(14) 0.0086(14) -0.0005(14)
C1 0.0221(19) 0.026(2) 0.043(3) -0.0036(18) -0.0033(17) -0.0028(15)
C2 0.026(2) 0.036(2) 0.048(3) 0.001(2) -0.0009(19) 0.0012(18)
C3 0.036(2) 0.032(2) 0.045(3) 0.003(2) -0.003(2) 0.0001(19)
C4 0.036(2) 0.026(2) 0.055(3) 0.004(2) -0.009(2) -0.0004(18)
C5 0.027(2) 0.028(2) 0.058(3) -0.004(2) -0.007(2) 0.0026(17)
C6 0.024(2) 0.026(2) 0.049(3) -0.0057(19) -0.0013(18) -0.0024(16)
C7 0.028(2) 0.036(2) 0.049(3) -0.012(2) 0.001(2) -0.0015(18)
C8 0.027(2) 0.031(2) 0.040(2) -0.0071(19) -0.0005(18) -0.0007(17)
C9 0.0240(19) 0.029(2) 0.038(2) -0.0036(18) -0.0009(17) -0.0034(16)
C10 0.025(2) 0.037(2) 0.038(2) -0.0011(19) -0.0008(18) 0.0007(17)
C11 0.030(2) 0.030(2) 0.034(2) -0.0002(18) -0.0044(17) -0.0020(17)
C12 0.0209(18) 0.026(2) 0.043(3) -0.0041(18) -0.0008(17) 0.0008(15)
C13 0.028(2) 0.034(2) 0.045(3) -0.006(2) -0.0023(19) -0.0064(18)
C14 0.037(2) 0.028(2) 0.053(3) -0.002(2) -0.007(2) -0.0072(19)
C15 0.029(2) 0.027(2) 0.052(3) 0.002(2) 0.002(2) -0.0047(17)
C16 0.043(3) 0.029(2) 0.063(4) -0.003(2) -0.003(3) -0.008(2)
C17 0.045(3) 0.030(2) 0.058(3) 0.004(2) 0.002(2) -0.005(2)
C18 0.036(2) 0.037(3) 0.049(3) 0.004(2) 0.007(2) -0.001(2)
C19 0.028(2) 0.031(2) 0.042(3) 0.0005(19) 0.0034(18) 0.0015(17)
C20 0.0237(19) 0.027(2) 0.046(3) 0.0027(19) 0.0027(18) -0.0012(16)
C21 0.028(2) 0.028(2) 0.035(2) 0.0007(17) -0.0030(18) -0.0020(17)
C22 0.0230(19) 0.024(2) 0.041(2) 0.0005(18) -0.0003(17) -0.0020(15)
C23 0.037(2) 0.029(2) 0.044(3) 0.0015(19) -0.001(2) -0.0004(19)
C24 0.042(3) 0.028(2) 0.050(3) -0.001(2) 0.000(2) -0.0110(19)
C25 0.034(2) 0.036(2) 0.044(3) -0.006(2) -0.005(2) -0.0111(19)
C26 0.027(2) 0.032(2) 0.040(3) -0.0024(19) -0.0044(18) -0.0007(17)
C27 0.028(2) 0.026(2) 0.041(3) -0.0032(18) -0.0033(18) 0.0001(16)
C28 0.034(2) 0.029(2) 0.045(3) -0.0048(19) -0.008(2) 0.0023(18)
C29 0.029(2) 0.035(3) 0.062(3) -0.010(2) -0.005(2) 0.0042(19)
C30 0.028(2) 0.030(2) 0.067(4) -0.010(2) 0.005(2) -0.0006(18)
C31 0.027(2) 0.029(2) 0.046(3) -0.0053(19) 0.0024(19) -0.0012(17)
S1 0.0331(5) 0.0357(6) 0.0396(6) 0.0009(5) 0.0001(5) -0.0020(4)
F1 0.0418(18) 0.092(3) 0.074(3) 0.020(2) -0.0108(18) -0.0090(19)
F2 0.060(2) 0.100(3) 0.066(3) -0.001(2) 0.029(2) -0.010(2)
F3 0.068(2) 0.050(2) 0.080(3) 0.0049(19) 0.004(2) -0.0196(18)
O1 0.045(2) 0.049(2) 0.042(2) -0.0011(16) 0.0098(16) -0.0021(16)
O2 0.059(2) 0.039(2) 0.056(2) 0.0023(17) 0.006(2) 0.0091(17)
O3 0.045(2) 0.0370(19) 0.050(2) -0.0019(16) -0.0097(17) -0.0013(15)
C32 0.035(3) 0.065(4) 0.051(3) 0.004(3) 0.006(2) -0.002(2)
S2 0.0312(5) 0.0433(7) 0.0491(7) -0.0006(5) -0.0003(5) -0.0012(5)
F4 0.074(3) 0.073(3) 0.085(3) -0.008(2) -0.035(2) 0.027(2)
F5 0.064(2) 0.094(3) 0.073(3) -0.010(2) 0.022(2) 0.013(2)
F6 0.112(4) 0.041(2) 0.072(3) -0.0011(18) -0.006(3) -0.002(2)
O4 0.0346(19) 0.066(3) 0.062(3) 0.000(2) -0.0118(18) -0.0054(18)
O5 0.053(2) 0.079(3) 0.064(3) -0.015(2) 0.015(2) -0.014(2)
O6 0.057(2) 0.040(2) 0.070(3) 0.0054(19) -0.011(2) -0.0052(18)
C33 0.052(3) 0.045(3) 0.053(3) 0.003(3) -0.005(3) 0.004(2)
O7 0.067(3) 0.042(2) 0.064(3) 0.003(2) -0.001(2) 0.001(2)
O8 0.050(2) 0.052(2) 0.057(2) -0.0008(19) 0.0139(19) -0.0027(18)

loop_
_atom_type_symbol
_atom_type_description
_atom_type_scat_dispersion_real
_atom_type_scat_dispersion_imag
_atom_type_scat_source
C C 0.0181 0.0091 'International Tables Vol C Tables 4.2.6.8 and 6.1.1.4'
H H 0.0000 0.0000 'International Tables Vol C Tables 4.2.6.8 and 6.1.1.4'
N N 0.0311 0.0180 'International Tables Vol C Tables 4.2.6.8 and 6.1.1.4'
O O 0.0492 0.0322 'International Tables Vol C Tables 4.2.6.8 and 6.1.1.4'
F F 0.0727 0.0534 'International Tables Vol C Tables 4.2.6.8 and 6.1.1.4'
S S 0.3331 0.5567 'International Tables Vol C Tables 4.2.6.8 and 6.1.1.4'
Fe Fe -1.1336 3.1974 'International Tables Vol C Tables 4.2.6.8 and 6.1.1.4'

loop_
_geom_angle_atom_site_label_1
_geom_angle_atom_site_label_2
_geom_angle_atom_site_label_3
_geom_angle
_geom_angle_site_symmetry_1
_geom_angle_site_symmetry_3
_geom_angle_publ_flag
O9 Fe1 N5 164.75(14) . . ?
O9 Fe1 N2 111.66(15) . . ?
N5 Fe1 N2 78.06(15) . . ?
O9 Fe1 N1 112.76(15) . . ?
N5 Fe1 N1 78.72(15) . . ?
N2 Fe1 N1 86.34(13) . . ?
O9 Fe1 N3 92.13(15) . . ?
N5 Fe1 N3 75.62(15) . . ?
N2 Fe1 N3 90.69(13) . . ?
N1 Fe1 N3 154.22(16) . . ?
O9 Fe1 N4 94.80(15) . . ?
N5 Fe1 N4 75.05(15) . . ?
N2 Fe1 N4 153.10(16) . . ?
N1 Fe1 N4 87.79(13) . . ?
N3 Fe1 N4 83.36(13) . . ?
C9 N1 C1 118.6(4) . . ?
C9 N1 Fe1 113.3(3) . . ?
C1 N1 Fe1 127.8(3) . . ?
C12 N2 C20 118.3(4) . . ?
C12 N2 Fe1 114.3(3) . . ?
C20 N2 Fe1 127.1(3) . . ?
C27 N3 C31 118.1(4) . . ?
C27 N3 Fe1 112.0(3) . . ?
C31 N3 Fe1 129.7(3) . . ?
C22 N4 C26 118.8(4) . . ?
C22 N4 Fe1 110.9(3) . . ?
C26 N4 Fe1 130.0(3) . . ?
C10 N5 C11 111.1(4) . . ?
C10 N5 C21 112.4(4) . . ?
C11 N5 C21 112.7(3) . . ?
C10 N5 Fe1 109.2(3) . . ?
C11 N5 Fe1 110.5(3) . . ?
C21 N5 Fe1 100.4(3) . . ?
Fe1 O9 H9A 117.8 . . ?
Fe1 O9 H9B 129.7 . . ?
H9A O9 H9B 108.5 . . ?
N1 C1 C2 120.0(4) . . ?
N1 C1 C6 120.5(4) . . ?
C2 C1 C6 119.5(4) . . ?
C3 C2 C1 120.4(5) . . ?
C3 C2 H2 119.8 . . ?
C1 C2 H2 119.8 . . ?
C2 C3 C4 120.5(5) . . ?
C2 C3 H3 119.8 . . ?
C4 C3 H3 119.8 . . ?
C5 C4 C3 120.0(5) . . ?
C5 C4 H4 120.0 . . ?
C3 C4 H4 120.0 . . ?
C4 C5 C6 121.0(5) . . ?
C4 C5 H5 119.5 . . ?
C6 C5 H5 119.5 . . ?
C7 C6 C5 122.4(5) . . ?
C7 C6 C1 119.0(4) . . ?
C5 C6 C1 118.5(5) . . ?
C8 C7 C6 119.9(5) . . ?
C8 C7 H7 120.0 . . ?
C6 C7 H7 120.0 . . ?
C7 C8 C9 118.5(5) . . ?
C7 C8 H8 120.7 . . ?
C9 C8 H8 120.7 . . ?
N1 C9 C8 123.4(4) . . ?
N1 C9 C10 118.6(4) . . ?
C8 C9 C10 117.8(4) . . ?
N5 C10 C9 113.5(4) . . ?
N5 C10 H10A 108.9 . . ?
C9 C10 H10A 108.9 . . ?
N5 C10 H10B 108.9 . . ?
C9 C10 H10B 108.9 . . ?
H10A C10 H10B 107.7 . . ?
N5 C11 C12 111.8(4) . . ?
N5 C11 H11A 109.3 . . ?
C12 C11 H11A 109.3 . . ?
N5 C11 H11B 109.3 . . ?
C12 C11 H11B 109.3 . . ?
H11A C11 H11B 107.9 . . ?
N2 C12 C13 123.7(5) . . ?
N2 C12 C11 119.3(4) . . ?
C13 C12 C11 116.9(4) . . ?
C14 C13 C12 119.7(5) . . ?
C14 C13 H13 120.1 . . ?
C12 C13 H13 120.1 . . ?
C13 C14 C15 119.0(5) . . ?
C13 C14 H14 120.5 . . ?
C15 C14 H14 120.5 . . ?
C16 C15 C14 122.7(5) . . ?
C16 C15 C20 118.5(5) . . ?
C14 C15 C20 118.7(4) . . ?
C17 C16 C15 121.1(5) . . ?
C17 C16 H16 119.5 . . ?
C15 C16 H16 119.5 . . ?
C16 C17 C18 119.9(5) . . ?
C16 C17 H17 120.0 . . ?
C18 C17 H17 120.0 . . ?
C19 C18 C17 120.9(5) . . ?
C19 C18 H18 119.5 . . ?
C17 C18 H18 119.5 . . ?
C18 C19 C20 120.0(5) . . ?
C18 C19 H19 120.0 . . ?
C20 C19 H19 120.0 . . ?
N2 C20 C19 119.9(4) . . ?
N2 C20 C15 120.6(5) . . ?
C19 C20 C15 119.4(4) . . ?
N5 C21 C22 107.9(3) . . ?
N5 C21 C27 106.2(4) . . ?
C22 C21 C27 107.0(4) . . ?
N5 C21 H21 111.8 . . ?
C22 C21 H21 111.8 . . ?
C27 C21 H21 111.8 . . ?
N4 C22 C23 122.8(4) . . ?
N4 C22 C21 115.6(4) . . ?
C23 C22 C21 121.6(4) . . ?
C24 C23 C22 117.9(5) . . ?
C24 C23 H23 121.0 . . ?
C22 C23 H23 121.0 . . ?
C23 C24 C25 119.6(5) . . ?
C23 C24 H24 120.2 . . ?
C25 C24 H24 120.2 . . ?
C24 C25 C26 119.1(4) . . ?
C24 C25 H25 120.4 . . ?
C26 C25 H25 120.4 . . ?
N4 C26 C25 121.8(4) . . ?
N4 C26 H26 119.1 . . ?
C25 C26 H26 119.1 . . ?
N3 C27 C28 123.1(5) . . ?
N3 C27 C21 114.1(4) . . ?
C28 C27 C21 122.9(5) . . ?
C29 C28 C27 117.6(5) . . ?
C29 C28 H28 121.2 . . ?
C27 C28 H28 121.2 . . ?
C30 C29 C28 120.0(5) . . ?
C30 C29 H29 120.0 . . ?
C28 C29 H29 120.0 . . ?
C29 C30 C31 118.9(5) . . ?
C29 C30 H30 120.6 . . ?
C31 C30 H30 120.6 . . ?
N3 C31 C30 122.3(5) . . ?
N3 C31 H31 118.8 . . ?
C30 C31 H31 118.8 . . ?
O1 S1 O2 115.5(3) . . ?
O1 S1 O3 115.3(2) . . ?
O2 S1 O3 114.4(2) . . ?
O1 S1 C32 103.6(3) . . ?
O2 S1 C32 104.2(3) . . ?
O3 S1 C32 101.3(3) . . ?
F1 C32 F2 107.5(5) . . ?
F1 C32 F3 107.6(5) . . ?
F2 C32 F3 106.8(5) . . ?
F1 C32 S1 112.2(4) . . ?
F2 C32 S1 111.7(5) . . ?
F3 C32 S1 110.8(4) . . ?
O6 S2 O4 116.7(3) . . ?
O6 S2 O5 112.7(3) . . ?
O4 S2 O5 115.6(3) . . ?
O6 S2 C33 103.3(3) . . ?
O4 S2 C33 103.0(3) . . ?
O5 S2 C33 103.1(3) . . ?
F6 C33 F5 107.9(6) . . ?
F6 C33 F4 108.3(5) . . ?
F5 C33 F4 108.2(6) . . ?
F6 C33 S2 110.9(5) . . ?
F5 C33 S2 110.4(4) . . ?
F4 C33 S2 110.9(5) . . ?
H7A O7 H7B 109.5 . . ?
H8A O8 H8B 109.5 . . ?

loop_
_geom_bond_atom_site_label_1
_geom_bond_atom_site_label_2
_geom_bond_distance
_geom_bond_site_symmetry_2
_geom_bond_publ_flag
Fe1 O9 2.043(4) . yes
Fe1 N5 2.197(4) . yes
Fe1 N2 2.204(4) . yes
Fe1 N1 2.213(4) . yes
Fe1 N3 2.215(4) . yes
Fe1 N4 2.223(4) . yes
N1 C9 1.323(7) . ?
N1 C1 1.386(6) . ?
N2 C12 1.316(7) . ?
N2 C20 1.389(6) . ?
N3 C27 1.343(7) . ?
N3 C31 1.343(6) . ?
N4 C22 1.337(6) . ?
N4 C26 1.340(6) . ?
N5 C10 1.479(6) . ?
N5 C11 1.487(6) . ?
N5 C21 1.502(6) . ?
O9 H9A 0.8337 . ?
O9 H9B 0.8368 . ?
C1 C2 1.391(8) . ?
C1 C6 1.425(6) . ?
C2 C3 1.376(7) . ?
C2 H2 0.9500 . ?
C3 C4 1.413(7) . ?
C3 H3 0.9500 . ?
C4 C5 1.353(8) . ?
C4 H4 0.9500 . ?
C5 C6 1.419(7) . ?
C5 H5 0.9500 . ?
C6 C7 1.395(8) . ?
C7 C8 1.367(7) . ?
C7 H7 0.9500 . ?
C8 C9 1.422(6) . ?
C8 H8 0.9500 . ?
C9 C10 1.503(6) . ?
C10 H10A 0.9900 . ?
C10 H10B 0.9900 . ?
C11 C12 1.513(6) . ?
C11 H11A 0.9900 . ?
C11 H11B 0.9900 . ?
C12 C13 1.416(6) . ?
C13 C14 1.352(7) . ?
C13 H13 0.9500 . ?
C14 C15 1.417(8) . ?
C14 H14 0.9500 . ?
C15 C16 1.409(7) . ?
C15 C20 1.429(7) . ?
C16 C17 1.369(9) . ?
C16 H16 0.9500 . ?
C17 C18 1.393(8) . ?
C17 H17 0.9500 . ?
C18 C19 1.386(7) . ?
C18 H18 0.9500 . ?
C19 C20 1.395(7) . ?
C19 H19 0.9500 . ?
C21 C22 1.519(6) . ?
C21 C27 1.524(6) . ?
C21 H21 1.0000 . ?
C22 C23 1.389(7) . ?
C23 C24 1.379(7) . ?
C23 H23 0.9500 . ?
C24 C25 1.381(8) . ?
C24 H24 0.9500 . ?
C25 C26 1.383(7) . ?
C25 H25 0.9500 . ?
C26 H26 0.9500 . ?
C27 C28 1.393(6) . ?
C28 C29 1.383(8) . ?
C28 H28 0.9500 . ?
C29 C30 1.375(9) . ?
C29 H29 0.9500 . ?
C30 C31 1.386(7) . ?
C30 H30 0.9500 . ?
C31 H31 0.9500 . ?
S1 O1 1.427(4) . ?
S1 O2 1.437(4) . ?
S1 O3 1.453(4) . ?
S1 C32 1.819(6) . ?
F1 C32 1.324(7) . ?
F2 C32 1.327(8) . ?
F3 C32 1.336(8) . ?
S2 O6 1.430(4) . ?
S2 O4 1.438(4) . ?
S2 O5 1.442(5) . ?
S2 C33 1.823(6) . ?
F4 C33 1.334(7) . ?
F5 C33 1.318(8) . ?
F6 C33 1.313(8) . ?
O7 H7A 0.8499 . ?
O7 H7B 0.8505 . ?
O8 H8A 0.8498 . ?
O8 H8B 0.8501 . ?

loop_
_geom_hbond_atom_site_label_D
_geom_hbond_atom_site_label_H
_geom_hbond_atom_site_label_A
_geom_hbond_distance_DH
_geom_hbond_distance_HA
_geom_hbond_distance_DA
_geom_hbond_angle_DHA
_geom_hbond_site_symmetry_A
_geom_hbond_publ_flag
O9 H9A O3 0.83 1.82 2.632(5) 163.3 . yes
O9 H9B O8 0.84 1.79 2.602(6) 162.1 . yes
C11 H11B O4 0.99 2.42 3.191(6) 134.0 . yes
O7 H7A O6 0.85 2.11 2.868(6) 148.7 2 yes
O7 H7B O2 0.85 2.19 3.004(7) 159.1 4_565 yes
O8 H8A O7 0.85 1.95 2.773(7) 163.9 4_566 yes
O8 H8B O5 0.85 1.93 2.752(6) 162.9 4_566 yes

loop_
_geom_torsion_atom_site_label_1
_geom_torsion_atom_site_label_2
_geom_torsion_atom_site_label_3
_geom_torsion_atom_site_label_4
_geom_torsion
_geom_torsion_site_symmetry_1
_geom_torsion_site_symmetry_2
_geom_torsion_site_symmetry_3
_geom_torsion_site_symmetry_4
_geom_torsion_publ_flag
C9 N1 C1 C2 176.3(4) . . . . ?
Fe1 N1 C1 C2 -10.6(6) . . . . ?
C9 N1 C1 C6 -1.6(6) . . . . ?
Fe1 N1 C1 C6 171.5(3) . . . . ?
N1 C1 C2 C3 -177.6(4) . . . . ?
C6 C1 C2 C3 0.3(7) . . . . ?
C1 C2 C3 C4 -1.9(7) . . . . ?
C2 C3 C4 C5 1.8(7) . . . . ?
C3 C4 C5 C6 -0.2(7) . . . . ?
C4 C5 C6 C7 176.9(5) . . . . ?
C4 C5 C6 C1 -1.4(7) . . . . ?
N1 C1 C6 C7 0.9(6) . . . . ?
C2 C1 C6 C7 -177.0(4) . . . . ?
N1 C1 C6 C5 179.3(4) . . . . ?
C2 C1 C6 C5 1.4(6) . . . . ?
C5 C6 C7 C8 -177.7(4) . . . . ?
C1 C6 C7 C8 0.6(7) . . . . ?
C6 C7 C8 C9 -1.3(7) . . . . ?
C1 N1 C9 C8 0.8(6) . . . . ?
Fe1 N1 C9 C8 -173.2(3) . . . . ?
C1 N1 C9 C10 -174.2(4) . . . . ?
Fe1 N1 C9 C10 11.7(5) . . . . ?
C7 C8 C9 N1 0.6(7) . . . . ?
C7 C8 C9 C10 175.7(4) . . . . ?
C11 N5 C10 C9 -94.5(4) . . . . ?
C21 N5 C10 C9 138.2(4) . . . . ?
Fe1 N5 C10 C9 27.7(4) . . . . ?
N1 C9 C10 N5 -27.5(6) . . . . ?
C8 C9 C10 N5 157.2(4) . . . . ?
C10 N5 C11 C12 95.0(5) . . . . ?
C21 N5 C11 C12 -137.8(4) . . . . ?
Fe1 N5 C11 C12 -26.3(4) . . . . ?
C20 N2 C12 C13 -0.9(6) . . . . ?
Fe1 N2 C12 C13 174.0(3) . . . . ?
C20 N2 C12 C11 176.1(4) . . . . ?
Fe1 N2 C12 C11 -9.0(5) . . . . ?
N5 C11 C12 N2 24.3(6) . . . . ?
N5 C11 C12 C13 -158.5(4) . . . . ?
N2 C12 C13 C14 0.4(7) . . . . ?
C11 C12 C13 C14 -176.6(4) . . . . ?
C12 C13 C14 C15 0.8(7) . . . . ?
C13 C14 C15 C16 -178.7(5) . . . . ?
C13 C14 C15 C20 -1.4(7) . . . . ?
C14 C15 C16 C17 179.9(5) . . . . ?
C20 C15 C16 C17 2.6(8) . . . . ?
C15 C16 C17 C18 -2.3(8) . . . . ?
C16 C17 C18 C19 0.0(8) . . . . ?
C17 C18 C19 C20 2.0(7) . . . . ?
C12 N2 C20 C19 179.1(4) . . . . ?
Fe1 N2 C20 C19 5.0(6) . . . . ?
C12 N2 C20 C15 0.2(6) . . . . ?
Fe1 N2 C20 C15 -174.0(3) . . . . ?
C18 C19 C20 N2 179.4(4) . . . . ?
C18 C19 C20 C15 -1.7(7) . . . . ?
C16 C15 C20 N2 178.4(4) . . . . ?
C14 C15 C20 N2 1.0(7) . . . . ?
C16 C15 C20 C19 -0.6(7) . . . . ?
C14 C15 C20 C19 -178.0(4) . . . . ?
C10 N5 C21 C22 -60.1(5) . . . . ?
C11 N5 C21 C22 173.4(4) . . . . ?
Fe1 N5 C21 C22 55.7(4) . . . . ?
C10 N5 C21 C27 -174.6(4) . . . . ?
C11 N5 C21 C27 58.9(5) . . . . ?
Fe1 N5 C21 C27 -58.7(3) . . . . ?
C26 N4 C22 C23 -0.1(7) . . . . ?
Fe1 N4 C22 C23 174.5(4) . . . . ?
C26 N4 C22 C21 -179.4(4) . . . . ?
Fe1 N4 C22 C21 -4.8(5) . . . . ?
N5 C21 C22 N4 -35.8(5) . . . . ?
C27 C21 C22 N4 78.2(5) . . . . ?
N5 C21 C22 C23 144.9(4) . . . . ?
C27 C21 C22 C23 -101.1(5) . . . . ?
N4 C22 C23 C24 0.5(8) . . . . ?
C21 C22 C23 C24 179.8(5) . . . . ?
C22 C23 C24 C25 -0.1(8) . . . . ?
C23 C24 C25 C26 -0.6(8) . . . . ?
C22 N4 C26 C25 -0.6(7) . . . . ?
Fe1 N4 C26 C25 -174.1(4) . . . . ?
C24 C25 C26 N4 1.0(8) . . . . ?
C31 N3 C27 C28 -1.8(7) . . . . ?
Fe1 N3 C27 C28 173.3(4) . . . . ?
C31 N3 C27 C21 178.4(4) . . . . ?
Fe1 N3 C27 C21 -6.6(5) . . . . ?
N5 C21 C27 N3 45.6(5) . . . . ?
C22 C21 C27 N3 -69.5(5) . . . . ?
N5 C21 C27 C28 -134.3(4) . . . . ?
C22 C21 C27 C28 110.6(5) . . . . ?
N3 C27 C28 C29 -0.2(7) . . . . ?
C21 C27 C28 C29 179.7(4) . . . . ?
C27 C28 C29 C30 1.3(7) . . . . ?
C28 C29 C30 C31 -0.6(7) . . . . ?
C27 N3 C31 C30 2.6(7) . . . . ?
Fe1 N3 C31 C30 -171.4(3) . . . . ?
C29 C30 C31 N3 -1.5(7) . . . . ?
O1 S1 C32 F1 62.1(5) . . . . ?
O2 S1 C32 F1 -59.1(5) . . . . ?
O3 S1 C32 F1 -178.1(5) . . . . ?
O1 S1 C32 F2 -177.1(5) . . . . ?
O2 S1 C32 F2 61.7(5) . . . . ?
O3 S1 C32 F2 -57.4(5) . . . . ?
O1 S1 C32 F3 -58.2(5) . . . . ?
O2 S1 C32 F3 -179.4(4) . . . . ?
O3 S1 C32 F3 61.6(5) . . . . ?
O6 S2 C33 F6 -178.7(5) . . . . ?
O4 S2 C33 F6 59.4(5) . . . . ?
O5 S2 C33 F6 -61.2(5) . . . . ?
O6 S2 C33 F5 61.7(5) . . . . ?
O4 S2 C33 F5 -60.2(5) . . . . ?
O5 S2 C33 F5 179.2(4) . . . . ?
O6 S2 C33 F4 -58.3(5) . . . . ?
O4 S2 C33 F4 179.8(5) . . . . ?
O5 S2 C33 F4 59.2(5) . . . . ?
